data_1548032
loop_
_publ_author_name
'Pei-Qin Liao'
'Wei-Xiong Zhang'
'Jie-Peng Zhang'
'Xiao-Ming Chen'

_publ_section_title
;
 Efficient purification of ethene by an ethane-trapping metal-organic
 framework
;
_journal_name_full 'Nature Communications'
_journal_page_first 8697
_journal_paper_doi 10.1038/ncomms9697
_journal_volume 6
_journal_year 2015
_chemical_formula_sum 'C5 H7 N8 O0.5 Zn'
_chemical_formula_weight 252.56
_space_group_IT_number 152
_symmetry_cell_setting trigonal
_symmetry_space_group_name_Hall 'P 31 2"'
_symmetry_space_group_name_H-M 'P 31 2 1'
_atom_sites_solution_hydrogens geom
_atom_sites_solution_primary direct
_atom_sites_solution_secondary difmap
_cell_angle_alpha 90.00
_cell_angle_beta 90.00
_cell_angle_gamma 120.00
_cell_formula_units_Z 6
_cell_length_a 9.6767(14)
_cell_length_b 9.6767(14)
_cell_length_c 20.172(3)
_cell_measurement_temperature 195(2)
_cell_volume 1635.8(4)
_computing_structure_refinement 'SHELXL-97 (Sheldrick, 1997)'
_computing_structure_solution 'SHELXS-97 (Sheldrick, 1990)'
_diffrn_ambient_temperature 195(2)
_diffrn_measured_fraction_theta_full 0.996
_diffrn_measured_fraction_theta_max 0.996
_diffrn_measurement_device_type 'XtaLAB P300DS'
_diffrn_measurement_method '/w scan'
_diffrn_radiation_monochromator graphite
_diffrn_radiation_source 'fine-focus sealed tube'
_diffrn_radiation_type MoK\a
_diffrn_radiation_wavelength 0.71073
_diffrn_reflns_av_R_equivalents 0.0340
_diffrn_reflns_av_sigmaI/netI 0.0503
_diffrn_reflns_limit_h_max 11
_diffrn_reflns_limit_h_min -11
_diffrn_reflns_limit_k_max 11
_diffrn_reflns_limit_k_min -9
_diffrn_reflns_limit_l_max 22
_diffrn_reflns_limit_l_min -24
_diffrn_reflns_number 9986
_diffrn_reflns_theta_full 25.99
_diffrn_reflns_theta_max 25.99
_diffrn_reflns_theta_min 3.03
_exptl_absorpt_coefficient_mu 2.236
_exptl_absorpt_correction_T_max 0.6049
_exptl_absorpt_correction_T_min 0.5733
_exptl_absorpt_correction_type multi-scan
_exptl_absorpt_process_details 'REQAB; Jacobson, 1998'
_exptl_crystal_colour Colorless
_exptl_crystal_density_diffrn 1.538
_exptl_crystal_density_method 'not measured'
_exptl_crystal_description Block
_exptl_crystal_F_000 762
_exptl_crystal_size_max 0.28
_exptl_crystal_size_mid 0.26
_exptl_crystal_size_min 0.25
_refine_diff_density_max 0.579
_refine_diff_density_min -0.405
_refine_diff_density_rms 0.105
_refine_ls_abs_structure_details 'Flack H D (1983), Acta Cryst. A39, 876-881'
_refine_ls_abs_structure_Flack -0.02(2)
_refine_ls_extinction_method none
_refine_ls_goodness_of_fit_ref 1.051
_refine_ls_hydrogen_treatment constr
_refine_ls_matrix_type full
_refine_ls_number_parameters 137
_refine_ls_number_reflns 2134
_refine_ls_number_restraints 0
_refine_ls_restrained_S_all 1.051
_refine_ls_R_factor_all 0.0410
_refine_ls_R_factor_gt 0.0369
_refine_ls_shift/su_max 0.000
_refine_ls_shift/su_mean 0.000
_refine_ls_structure_factor_coef Fsqd
_refine_ls_weighting_details 'calc w=1/[\s^2^(Fo^2^)+(0.0529P)^2^+1.2049P] where P=(Fo^2^+2Fc^2^)/3'
_refine_ls_weighting_scheme calc
_refine_ls_wR_factor_gt 0.0950
_refine_ls_wR_factor_ref 0.0994
_reflns_number_gt 2013
_reflns_number_total 2134
_reflns_threshold_expression >2sigma(I)
_cod_data_source_file ncomms9697-s2.cif
_cod_data_source_block MAF-49_H2O
_cod_depositor_comments
;
The following automatic conversions were performed:

'_symmetry_cell_setting' value 'Trigonal' changed to 'trigonal'
according to the built-in table from CIF Core dictionary named
'cif_core.dic' version 2.4.1 from 2010-06-29.

'_refine_ls_hydrogen_treatment' value 'Constr' changed to 'constr'
according to the built-in table from CIF Core dictionary named
'cif_core.dic' version 2.4.1 from 2010-06-29.

Automatic conversion script
Id: cif_fix_values 5376 2017-05-30 11:51:03Z andrius 
;
_cod_original_sg_symbol_H-M P3121
_cod_original_formula_sum 'C5 H7 N8 O0.50 Zn'
_cod_database_code 1548032

loop_
_symmetry_equiv_pos_as_xyz
'x, y, z'
'-y, x-y, z+1/3'
'-x+y, -x, z+2/3'
'y, x, -z'
'-x, -x+y, -z+1/3'
'x-y, -y, -z+2/3'

loop_
_atom_site_label
_atom_site_type_symbol
_atom_site_fract_x
_atom_site_fract_y
_atom_site_fract_z
_atom_site_U_iso_or_equiv
_atom_site_adp_type
_atom_site_occupancy
_atom_site_symmetry_multiplicity
_atom_site_calc_flag
_atom_site_refinement_flags
_atom_site_disorder_assembly
_atom_site_disorder_group
Zn1 Zn -0.06485(6) 0.50554(6) 0.41626(2) 0.01972(16) Uani 1 1 d . . .
N1 N 0.3477(4) 0.8311(4) 0.51312(16) 0.0230(8) Uani 1 1 d . . .
N2 N 0.4075(4) 0.8144(5) 0.45271(17) 0.0267(9) Uani 1 1 d . . .
N3 N 0.1413(4) 0.6825(4) 0.44879(17) 0.0228(8) Uani 1 1 d . . .
N4 N 0.0865(4) 0.7456(4) 0.55654(17) 0.0265(8) Uani 1 1 d . . .
H41 H -0.0108 0.6508 0.5629 0.032 Uiso 1 1 d R . .
H42 H 0.1196 0.7910 0.5971 0.032 Uiso 1 1 d R . .
N5 N -0.2050(4) 0.5789(4) 0.37816(17) 0.0241(8) Uani 1 1 d . . .
N6 N -0.3971(5) 0.5719(5) 0.31707(17) 0.0254(8) Uani 1 1 d . . .
N7 N -0.3136(5) 0.7252(5) 0.34403(19) 0.0285(9) Uani 1 1 d . . .
N8 N -0.0905(6) 0.8485(6) 0.4175(2) 0.0462(13) Uani 1 1 d . . .
H81 H -0.1103 0.9335 0.4203 0.055 Uiso 1 1 d R . .
H82 H -0.0728 0.8363 0.4601 0.055 Uiso 1 1 d R . .
C1 C 0.1887(5) 0.7512(5) 0.50880(19) 0.0200(9) Uani 1 1 d . . .
C2 C 0.2812(5) 0.7254(5) 0.4172(2) 0.0222(9) Uani 1 1 d . . .
C3 C 0.2926(5) 0.6795(6) 0.3458(2) 0.0296(10) Uani 1 1 d . . .
H31 H 0.2728 0.7483 0.3156 0.036 Uiso 1 1 calc R . .
H32 H 0.4028 0.7017 0.3377 0.036 Uiso 1 1 calc R . .
C4 C -0.3299(6) 0.4908(6) 0.33776(19) 0.0211(9) Uani 1 1 d . . .
C5 C -0.2028(6) 0.7200(5) 0.3811(2) 0.0284(11) Uani 1 1 d . . .
O1 O 0.193(3) 1.0000 0.3333 0.137(8) Uiso 0.50 2 d SP . .
H1W H 0.1308 0.9646 0.3727 0.206 Uiso 0.50 1 d PR . .
O2 O 0.198(5) 0.860(5) 0.218(2) 0.105(13) Uiso 0.15 1 d P . .
H2W1 H 0.1465 0.8591 0.2579 0.157 Uiso 0.15 1 d PR . .
H2W2 H 0.1394 0.7964 0.1810 0.157 Uiso 0.15 1 d PR . .
O3 O 0.0000 0.545(7) 0.1667 0.17(2) Uiso 0.20 2 d SP . .
H3W H 0.0932 0.5616 0.1544 0.260 Uiso 0.20 1 d PR . .

loop_
_atom_site_aniso_label
_atom_site_aniso_U_11
_atom_site_aniso_U_22
_atom_site_aniso_U_33
_atom_site_aniso_U_23
_atom_site_aniso_U_13
_atom_site_aniso_U_12
Zn1 0.0185(3) 0.0214(3) 0.0186(2) -0.0008(2) -0.0002(2) 0.0094(2)
N1 0.021(2) 0.0224(19) 0.0226(17) -0.0029(15) 0.0025(15) 0.0090(17)
N2 0.0220(19) 0.027(2) 0.028(2) -0.0070(16) 0.0030(16) 0.0102(17)
N3 0.023(2) 0.023(2) 0.0230(17) -0.0049(15) -0.0016(15) 0.0112(16)
N4 0.0205(18) 0.025(2) 0.0276(18) -0.0089(15) 0.0011(15) 0.0071(16)
N5 0.027(2) 0.0259(19) 0.0227(17) -0.0070(15) -0.0088(15) 0.0154(18)
N6 0.030(2) 0.026(2) 0.0257(17) -0.0075(17) -0.0067(15) 0.0181(18)
N7 0.034(2) 0.022(2) 0.0335(19) -0.0102(17) -0.0111(18) 0.0170(18)
N8 0.058(3) 0.029(2) 0.056(3) -0.021(2) -0.033(3) 0.024(2)
C1 0.020(2) 0.015(2) 0.022(2) -0.0024(16) 0.0007(17) 0.0066(17)
C2 0.020(2) 0.023(2) 0.019(2) -0.0035(16) -0.0008(17) 0.0078(18)
C3 0.028(2) 0.024(2) 0.026(2) -0.0048(19) 0.0058(18) 0.005(2)
C4 0.027(2) 0.021(2) 0.0161(18) -0.0006(16) -0.0039(18) 0.0126(19)
C5 0.029(3) 0.024(2) 0.031(2) -0.0074(18) -0.009(2) 0.013(2)

loop_
_atom_type_symbol
_atom_type_description
_atom_type_scat_dispersion_real
_atom_type_scat_dispersion_imag
_atom_type_scat_source
C C 0.0033 0.0016 'International Tables Vol C Tables 4.2.6.8 and 6.1.1.4'
H H 0.0000 0.0000 'International Tables Vol C Tables 4.2.6.8 and 6.1.1.4'
N N 0.0061 0.0033 'International Tables Vol C Tables 4.2.6.8 and 6.1.1.4'
O O 0.0106 0.0060 'International Tables Vol C Tables 4.2.6.8 and 6.1.1.4'
Zn Zn 0.2839 1.4301 'International Tables Vol C Tables 4.2.6.8 and 6.1.1.4'

loop_
_geom_angle_atom_site_label_1
_geom_angle_atom_site_label_2
_geom_angle_atom_site_label_3
_geom_angle
_geom_angle_site_symmetry_1
_geom_angle_site_symmetry_3
N1 Zn1 N5 112.69(16) 4_456 .
N1 Zn1 N6 110.73(16) 4_456 6_665
N5 Zn1 N6 114.05(14) . 6_665
N1 Zn1 N3 109.62(15) 4_456 .
N5 Zn1 N3 113.20(16) . .
N6 Zn1 N3 95.31(15) 6_665 .
C1 N1 N2 107.5(3) . .
C1 N1 Zn1 136.2(3) . 4_566
N2 N1 Zn1 115.7(3) . 4_566
C2 N2 N1 104.5(3) . .
C1 N3 C2 103.2(3) . .
C1 N3 Zn1 132.2(3) . .
C2 N3 Zn1 121.8(3) . .
C1 N4 H41 119.3 . .
C1 N4 H42 123.0 . .
H41 N4 H42 106.8 . .
C4 N5 C5 102.7(4) . .
C4 N5 Zn1 124.6(3) . .
C5 N5 Zn1 132.7(3) . .
C4 N6 N7 108.4(3) . .
C4 N6 Zn1 124.6(3) . 6_565
N7 N6 Zn1 126.7(3) . 6_565
C5 N7 N6 103.2(4) . .
C5 N8 H81 114.1 . .
C5 N8 H82 120.5 . .
H81 N8 H82 101.2 . .
N1 C1 N3 110.7(4) . .
N1 C1 N4 125.5(4) . .
N3 C1 N4 123.7(4) . .
N2 C2 N3 114.0(4) . .
N2 C2 C3 122.0(4) . .
N3 C2 C3 124.0(4) . .
C4 C3 C2 114.6(4) 6_665 .
C4 C3 H31 108.6 6_665 .
C2 C3 H31 108.6 . .
C4 C3 H32 108.6 6_665 .
C2 C3 H32 108.6 . .
H31 C3 H32 107.6 . .
N6 C4 N5 111.6(4) . .
N6 C4 C3 124.6(4) . 6_565
N5 C4 C3 123.7(4) . 6_565
N7 C5 N5 114.0(4) . .
N7 C5 N8 123.4(4) . .
N5 C5 N8 122.5(4) . .
H2W1 O2 H2W2 121.1 . .

loop_
_geom_bond_atom_site_label_1
_geom_bond_atom_site_label_2
_geom_bond_distance
_geom_bond_site_symmetry_2
Zn1 N1 1.959(3) 4_456
Zn1 N5 1.974(4) .
Zn1 N6 1.981(4) 6_665
Zn1 N3 1.981(4) .
N1 C1 1.335(6) .
N1 N2 1.393(5) .
N1 Zn1 1.959(3) 4_566
N2 C2 1.302(5) .
N3 C1 1.347(5) .
N3 C2 1.359(6) .
N4 C1 1.362(5) .
N4 H41 0.9385 .
N4 H42 0.9075 .
N5 C4 1.350(5) .
N5 C5 1.357(6) .
N6 C4 1.313(6) .
N6 N7 1.396(5) .
N6 Zn1 1.981(4) 6_565
N7 C5 1.328(6) .
N8 C5 1.384(6) .
N8 H81 0.9353 .
N8 H82 0.8971 .
C2 C3 1.528(5) .
C3 C4 1.492(6) 6_665
C3 H31 0.9900 .
C3 H32 0.9900 .
C4 C3 1.492(6) 6_565
O1 H1W 0.9500 .
O2 H2W1 0.9500 .
O2 H2W2 0.9499 .
O3 H3W 0.8700 .

loop_
_geom_torsion_atom_site_label_1
_geom_torsion_atom_site_label_2
_geom_torsion_atom_site_label_3
_geom_torsion_atom_site_label_4
_geom_torsion
_geom_torsion_site_symmetry_1
_geom_torsion_site_symmetry_2
_geom_torsion_site_symmetry_3
_geom_torsion_site_symmetry_4
C1 N1 N2 C2 -0.5(5) . . . .
Zn1 N1 N2 C2 172.0(3) 4_566 . . .
N1 Zn1 N3 C1 -33.9(4) 4_456 . . .
N5 Zn1 N3 C1 92.8(4) . . . .
N6 Zn1 N3 C1 -148.2(4) 6_665 . . .
N1 Zn1 N3 C2 123.9(3) 4_456 . . .
N5 Zn1 N3 C2 -109.3(3) . . . .
N6 Zn1 N3 C2 9.7(4) 6_665 . . .
N1 Zn1 N5 C4 -73.1(4) 4_456 . . .
N6 Zn1 N5 C4 54.3(4) 6_665 . . .
N3 Zn1 N5 C4 161.8(3) . . . .
N1 Zn1 N5 C5 110.3(4) 4_456 . . .
N6 Zn1 N5 C5 -122.3(4) 6_665 . . .
N3 Zn1 N5 C5 -14.8(5) . . . .
C4 N6 N7 C5 -1.6(5) . . . .
Zn1 N6 N7 C5 -174.7(3) 6_565 . . .
N2 N1 C1 N3 0.3(5) . . . .
Zn1 N1 C1 N3 -170.0(3) 4_566 . . .
N2 N1 C1 N4 -176.4(4) . . . .
Zn1 N1 C1 N4 13.3(7) 4_566 . . .
C2 N3 C1 N1 0.1(5) . . . .
Zn1 N3 C1 N1 160.9(3) . . . .
C2 N3 C1 N4 176.9(4) . . . .
Zn1 N3 C1 N4 -22.4(6) . . . .
N1 N2 C2 N3 0.7(5) . . . .
N1 N2 C2 C3 178.8(4) . . . .
C1 N3 C2 N2 -0.5(5) . . . .
Zn1 N3 C2 N2 -163.8(3) . . . .
C1 N3 C2 C3 -178.6(4) . . . .
Zn1 N3 C2 C3 18.0(6) . . . .
N2 C2 C3 C4 137.0(5) . . . 6_665
N3 C2 C3 C4 -45.0(6) . . . 6_665
N7 N6 C4 N5 0.5(5) . . . .
Zn1 N6 C4 N5 173.8(3) 6_565 . . .
N7 N6 C4 C3 178.7(5) . . . 6_565
Zn1 N6 C4 C3 -8.0(6) 6_565 . . 6_565
C5 N5 C4 N6 0.7(5) . . . .
Zn1 N5 C4 N6 -176.7(3) . . . .
C5 N5 C4 C3 -177.4(4) . . . 6_565
Zn1 N5 C4 C3 5.2(6) . . . 6_565
N6 N7 C5 N5 2.2(6) . . . .
N6 N7 C5 N8 179.7(5) . . . .
C4 N5 C5 N7 -1.9(6) . . . .
Zn1 N5 C5 N7 175.3(3) . . . .
C4 N5 C5 N8 -179.5(5) . . . .
Zn1 N5 C5 N8 -2.3(8) . . . .
